data_7218765
loop_
_publ_author_name
'Zhang, Juanjuan'
'Hu, Jun-Die'
'Cao, Cheng-Pao'
'Dou, Guo-Lan'
'Fu, Lei'
'Huang, Zhi-Bin'
'Shi, DaQing'

_publ_section_title
;
 Selective synthesis of polyfunctionalized hydroisoquinoline derivatives
 via three-component domino reaction
;
_journal_name_full 'RSC Adv.'
_journal_paper_doi 10.1039/C4RA12560F
_journal_year 2014
_chemical_formula_sum 'C19 H20 N4 O2'
_chemical_formula_weight 336.39
_chemical_name_systematic
; 
 ? 
;
_space_group_IT_number 14
_symmetry_cell_setting monoclinic
_symmetry_space_group_name_Hall '-P 2ybc'
_symmetry_space_group_name_H-M 'P 1 21/c 1'
_atom_sites_solution_hydrogens geom
_atom_sites_solution_primary direct
_atom_sites_solution_secondary difmap
_audit_creation_method SHELXL-97
_cell_angle_alpha 90.00
_cell_angle_beta 98.5090(10)
_cell_angle_gamma 90.00
_cell_formula_units_Z 4
_cell_length_a 7.7983(8)
_cell_length_b 15.7822(14)
_cell_length_c 14.3700(13)
_cell_measurement_reflns_used 997
_cell_measurement_temperature 293(2)
_cell_measurement_theta_max 28.3012
_cell_measurement_theta_min 2.5759
_cell_volume 1749.1(3)
_computing_cell_refinement 'Bruker FRAMBO'
_computing_data_collection 'Bruker FRAMBO'
_computing_data_reduction 'Bruker SAINT'
_computing_molecular_graphics 'Bruker SHELXTL'
_computing_publication_material 'Bruker SHELXTL'
_computing_structure_refinement 'SHELXL-97 (Sheldrick, 1997)'
_computing_structure_solution 'SHELXS-97 (Sheldrick, 1990)'
_diffrn_ambient_temperature 293(2)
_diffrn_measured_fraction_theta_full 0.999
_diffrn_measured_fraction_theta_max 0.999
_diffrn_measurement_device_type 'CCD area detector'
_diffrn_measurement_method 'phi and omega scans'
_diffrn_radiation_monochromator graphite
_diffrn_radiation_source 'fine-focus sealed tube'
_diffrn_radiation_type MoK\a
_diffrn_radiation_wavelength 0.71073
_diffrn_reflns_av_R_equivalents 0.0546
_diffrn_reflns_av_sigmaI/netI 0.1022
_diffrn_reflns_limit_h_max 8
_diffrn_reflns_limit_h_min -9
_diffrn_reflns_limit_k_max 18
_diffrn_reflns_limit_k_min -15
_diffrn_reflns_limit_l_max 17
_diffrn_reflns_limit_l_min -15
_diffrn_reflns_number 6043
_diffrn_reflns_theta_full 25.02
_diffrn_reflns_theta_max 25.02
_diffrn_reflns_theta_min 2.58
_exptl_absorpt_coefficient_mu 0.086
_exptl_absorpt_correction_T_max 0.9873
_exptl_absorpt_correction_T_min 0.9806
_exptl_absorpt_correction_type multi-scan
_exptl_absorpt_process_details sadabs
_exptl_crystal_colour block
_exptl_crystal_density_diffrn 1.277
_exptl_crystal_density_method 'not measured'
_exptl_crystal_description colorless
_exptl_crystal_F_000 712
_exptl_crystal_size_max 0.23
_exptl_crystal_size_mid 0.18
_exptl_crystal_size_min 0.15
_refine_diff_density_max 0.199
_refine_diff_density_min -0.233
_refine_diff_density_rms 0.056
_refine_ls_extinction_method none
_refine_ls_goodness_of_fit_ref 1.032
_refine_ls_hydrogen_treatment mixed
_refine_ls_matrix_type full
_refine_ls_number_parameters 228
_refine_ls_number_reflns 3081
_refine_ls_number_restraints 0
_refine_ls_restrained_S_all 1.032
_refine_ls_R_factor_all 0.1009
_refine_ls_R_factor_gt 0.0578
_refine_ls_shift/su_max 0.000
_refine_ls_shift/su_mean 0.000
_refine_ls_structure_factor_coef Fsqd
_refine_ls_weighting_details 'calc w=1/[\s^2^(Fo^2^)+(0.0265P)^2^+0.0000P] where P=(Fo^2^+2Fc^2^)/3'
_refine_ls_weighting_scheme calc
_refine_ls_wR_factor_gt 0.0975
_refine_ls_wR_factor_ref 0.1226
_reflns_number_gt 1942
_reflns_number_total 3081
_reflns_threshold_expression >2sigma(I)
_cod_data_source_file c4ra12560f2.cif
_cod_data_source_block 130117d
_cod_depositor_comments
;
The following automatic conversions were performed:

'_symmetry_cell_setting' value 'Monoclinic' changed to 'monoclinic'
according to
/usr/data/users/saulius/crontab/automatic-downloads/rss-feeds/RSC/lib/dictionaries/cif_core.dic
dictionary named 'cif_core.dic' version 2.4.2 from 2011-04-26.

Automatic conversion script
Id: cif_fix_values 2827 2014-09-09 07:05:25Z andrius 
;
_cod_original_sg_symbol_H-M P2(1)/c
_cod_database_code 7218765

loop_
_symmetry_equiv_pos_as_xyz
'x, y, z'
'-x, y+1/2, -z+1/2'
'-x, -y, -z'
'x, -y-1/2, z-1/2'

loop_
_atom_site_label
_atom_site_type_symbol
_atom_site_fract_x
_atom_site_fract_y
_atom_site_fract_z
_atom_site_U_iso_or_equiv
_atom_site_adp_type
_atom_site_occupancy
_atom_site_symmetry_multiplicity
_atom_site_calc_flag
_atom_site_refinement_flags
N1 N 0.1272(3) 0.53053(12) 0.61014(16) 0.0193(5) Uani 1 1 d .
N2 N 0.1853(3) 0.55860(12) 0.46224(16) 0.0232(6) Uani 1 1 d .
H2A H 0.0922 0.5325 0.4386 0.028 Uiso 1 1 calc R
H2B H 0.2511 0.5809 0.4258 0.028 Uiso 1 1 calc R
N3 N 0.5959(3) 0.63329(13) 0.46852(18) 0.0287(6) Uani 1 1 d .
N4 N 0.4472(4) 0.43967(15) 0.8778(2) 0.0402(7) Uani 1 1 d .
O1 O 0.0644(2) 0.52315(11) 0.75897(14) 0.0293(5) Uani 1 1 d .
O2 O 0.2376(3) 0.80707(12) 0.83280(15) 0.0403(6) Uani 1 1 d .
C1 C 0.2271(4) 0.56445(15) 0.55404(19) 0.0175(6) Uani 1 1 d .
C2 C 0.1712(4) 0.53613(15) 0.7060(2) 0.0206(7) Uani 1 1 d .
C3 C 0.3601(4) 0.55690(15) 0.75015(19) 0.0195(7) Uani 1 1 d .
C4 C 0.3664(4) 0.64684(15) 0.7958(2) 0.0223(7) Uani 1 1 d .
H4 H 0.2879 0.6482 0.8430 0.027 Uiso 1 1 calc R
C5 C 0.3053(3) 0.71022(16) 0.71923(19) 0.0186(6) Uani 1 1 d .
C6 C 0.3218(3) 0.69925(15) 0.6289(2) 0.0166(6) Uani 1 1 d .
C7 C 0.3899(3) 0.61456(15) 0.59553(18) 0.0166(6) Uani 1 1 d .
C8 C 0.4831(4) 0.55773(15) 0.67591(19) 0.0194(6) Uani 1 1 d .
H8 H 0.4882 0.5000 0.6512 0.023 Uiso 1 1 calc R
C9 C 0.6678(4) 0.58429(16) 0.7166(2) 0.0242(7) Uani 1 1 d .
H9A H 0.7203 0.5396 0.7576 0.029 Uiso 1 1 calc R
H9B H 0.7352 0.5901 0.6654 0.029 Uiso 1 1 calc R
C10 C 0.6785(4) 0.66699(17) 0.7719(2) 0.0289(7) Uani 1 1 d .
H10A H 0.6524 0.7140 0.7286 0.035 Uiso 1 1 calc R
H10B H 0.7957 0.6745 0.8044 0.035 Uiso 1 1 calc R
C11 C 0.5516(4) 0.66754(17) 0.8435(2) 0.0277(7) Uani 1 1 d .
H11A H 0.5528 0.7229 0.8730 0.033 Uiso 1 1 calc R
H11B H 0.5880 0.6261 0.8923 0.033 Uiso 1 1 calc R
C12 C 0.2327(4) 0.79189(17) 0.7486(2) 0.0254(7) Uani 1 1 d .
C13 C 0.1624(4) 0.85418(16) 0.6751(2) 0.0277(8) Uani 1 1 d .
H13A H 0.2497 0.8972 0.6709 0.033 Uiso 1 1 calc R
H13B H 0.0629 0.8820 0.6949 0.033 Uiso 1 1 calc R
C14 C 0.1074(4) 0.81669(15) 0.5772(2) 0.0244(7) Uani 1 1 d .
C15 C 0.2603(4) 0.76324(15) 0.55341(19) 0.0212(7) Uani 1 1 d .
H15A H 0.2251 0.7338 0.4944 0.025 Uiso 1 1 calc R
H15B H 0.3557 0.8006 0.5451 0.025 Uiso 1 1 calc R
C16 C 0.5056(4) 0.62715(15) 0.5240(2) 0.0183(6) Uani 1 1 d .
C17 C 0.4109(4) 0.49152(18) 0.8229(2) 0.0259(7) Uani 1 1 d .
C18 C 0.0686(4) 0.88794(16) 0.5051(2) 0.0362(9) Uani 1 1 d .
H18A H -0.0237 0.9225 0.5214 0.054 Uiso 1 1 calc R
H18B H 0.0347 0.8640 0.4437 0.054 Uiso 1 1 calc R
H18C H 0.1705 0.9220 0.5049 0.054 Uiso 1 1 calc R
C19 C -0.0554(4) 0.76173(17) 0.5750(2) 0.0351(8) Uani 1 1 d .
H19A H -0.1491 0.7959 0.5905 0.053 Uiso 1 1 calc R
H19B H -0.0324 0.7166 0.6199 0.053 Uiso 1 1 calc R
H19C H -0.0867 0.7383 0.5132 0.053 Uiso 1 1 calc R

loop_
_atom_site_aniso_label
_atom_site_aniso_U_11
_atom_site_aniso_U_22
_atom_site_aniso_U_33
_atom_site_aniso_U_23
_atom_site_aniso_U_13
_atom_site_aniso_U_12
N1 0.0201(14) 0.0205(12) 0.0168(13) 0.0014(10) 0.0015(11) -0.0040(10)
N2 0.0256(15) 0.0244(13) 0.0195(14) -0.0016(10) 0.0030(12) -0.0079(11)
N3 0.0304(16) 0.0281(14) 0.0277(16) 0.0016(12) 0.0055(13) 0.0012(12)
N4 0.0363(18) 0.0460(17) 0.0386(18) 0.0172(14) 0.0059(14) 0.0074(13)
O1 0.0221(12) 0.0415(12) 0.0254(13) 0.0047(10) 0.0071(10) -0.0025(10)
O2 0.0574(17) 0.0415(13) 0.0216(14) -0.0100(10) 0.0046(12) 0.0141(11)
C1 0.0212(17) 0.0140(14) 0.0171(16) -0.0036(12) 0.0022(13) 0.0022(12)
C2 0.0256(17) 0.0174(15) 0.0191(16) 0.0009(12) 0.0043(14) -0.0002(13)
C3 0.0173(16) 0.0211(15) 0.0210(17) 0.0039(12) 0.0053(13) 0.0005(12)
C4 0.0239(18) 0.0248(15) 0.0182(16) -0.0016(13) 0.0031(14) 0.0016(13)
C5 0.0170(16) 0.0207(15) 0.0177(16) -0.0054(12) 0.0015(13) -0.0016(12)
C6 0.0133(15) 0.0146(14) 0.0218(16) -0.0037(12) 0.0027(12) 0.0000(11)
C7 0.0186(16) 0.0161(14) 0.0143(15) -0.0016(11) 0.0002(13) 0.0014(12)
C8 0.0209(16) 0.0171(14) 0.0196(16) 0.0009(12) 0.0008(13) 0.0036(12)
C9 0.0181(17) 0.0272(16) 0.0273(18) 0.0060(14) 0.0032(14) 0.0030(13)
C10 0.0212(18) 0.0355(18) 0.0274(19) 0.0001(14) -0.0053(14) -0.0019(14)
C11 0.0300(19) 0.0313(16) 0.0193(17) -0.0033(13) -0.0045(14) -0.0005(14)
C12 0.0261(18) 0.0254(16) 0.0257(18) -0.0072(14) 0.0068(14) 0.0006(13)
C13 0.035(2) 0.0188(15) 0.0305(19) -0.0017(13) 0.0104(16) 0.0045(14)
C14 0.0283(18) 0.0191(15) 0.0262(18) 0.0034(13) 0.0052(14) 0.0063(13)
C15 0.0276(17) 0.0175(14) 0.0185(17) 0.0017(12) 0.0033(14) -0.0014(13)
C16 0.0197(16) 0.0187(15) 0.0163(16) -0.0009(12) 0.0014(13) 0.0012(12)
C17 0.0196(17) 0.0322(17) 0.0269(18) 0.0031(15) 0.0073(14) 0.0005(14)
C18 0.040(2) 0.0323(17) 0.037(2) 0.0100(15) 0.0073(17) 0.0113(15)
C19 0.0233(19) 0.0402(18) 0.041(2) 0.0063(16) 0.0016(16) 0.0016(15)

loop_
_atom_type_symbol
_atom_type_description
_atom_type_scat_dispersion_real
_atom_type_scat_dispersion_imag
_atom_type_scat_source
C C 0.0033 0.0016 'International Tables Vol C Tables 4.2.6.8 and 6.1.1.4'
H H 0.0000 0.0000 'International Tables Vol C Tables 4.2.6.8 and 6.1.1.4'
O O 0.0106 0.0060 'International Tables Vol C Tables 4.2.6.8 and 6.1.1.4'
N N 0.0061 0.0033 'International Tables Vol C Tables 4.2.6.8 and 6.1.1.4'

loop_
_geom_angle_atom_site_label_1
_geom_angle_atom_site_label_2
_geom_angle_atom_site_label_3
_geom_angle
C1 N1 C2 120.4(2)
C1 N2 H2A 120.0
C1 N2 H2B 120.0
H2A N2 H2B 120.0
N2 C1 N1 120.3(3)
N2 C1 C7 119.5(2)
N1 C1 C7 120.1(2)
O1 C2 N1 121.3(3)
O1 C2 C3 118.3(3)
N1 C2 C3 120.4(2)
C17 C3 C8 111.5(2)
C17 C3 C2 106.3(2)
C8 C3 C2 111.8(2)
C17 C3 C4 110.4(2)
C8 C3 C4 107.4(2)
C2 C3 C4 109.4(2)
C5 C4 C11 111.0(2)
C5 C4 C3 108.0(2)
C11 C4 C3 110.4(2)
C5 C4 H4 109.1
C11 C4 H4 109.1
C3 C4 H4 109.1
C6 C5 C12 118.8(2)
C6 C5 C4 123.8(2)
C12 C5 C4 117.3(2)
C5 C6 C15 123.2(2)
C5 C6 C7 120.2(2)
C15 C6 C7 116.4(2)
C16 C7 C1 110.7(2)
C16 C7 C6 112.0(2)
C1 C7 C6 105.3(2)
C16 C7 C8 109.1(2)
C1 C7 C8 105.05(19)
C6 C7 C8 114.4(2)
C9 C8 C3 112.7(2)
C9 C8 C7 115.8(2)
C3 C8 C7 104.4(2)
C9 C8 H8 107.8
C3 C8 H8 107.8
C7 C8 H8 107.8
C10 C9 C8 114.2(2)
C10 C9 H9A 108.7
C8 C9 H9A 108.7
C10 C9 H9B 108.7
C8 C9 H9B 108.7
H9A C9 H9B 107.6
C9 C10 C11 111.4(2)
C9 C10 H10A 109.3
C11 C10 H10A 109.3
C9 C10 H10B 109.3
C11 C10 H10B 109.3
H10A C10 H10B 108.0
C10 C11 C4 110.9(2)
C10 C11 H11A 109.5
C4 C11 H11A 109.5
C10 C11 H11B 109.5
C4 C11 H11B 109.5
H11A C11 H11B 108.1
O2 C12 C13 121.7(2)
O2 C12 C5 119.2(3)
C13 C12 C5 119.1(3)
C12 C13 C14 114.9(2)
C12 C13 H13A 108.5
C14 C13 H13A 108.5
C12 C13 H13B 108.5
C14 C13 H13B 108.5
H13A C13 H13B 107.5
C13 C14 C18 109.9(2)
C13 C14 C19 110.9(2)
C18 C14 C19 108.8(3)
C13 C14 C15 107.2(2)
C18 C14 C15 109.5(2)
C19 C14 C15 110.6(2)
C6 C15 C14 112.4(2)
C6 C15 H15A 109.1
C14 C15 H15A 109.1
C6 C15 H15B 109.1
C14 C15 H15B 109.1
H15A C15 H15B 107.9
N3 C16 C7 177.1(3)
N4 C17 C3 178.3(3)
C14 C18 H18A 109.5
C14 C18 H18B 109.5
H18A C18 H18B 109.5
C14 C18 H18C 109.5
H18A C18 H18C 109.5
H18B C18 H18C 109.5
C14 C19 H19A 109.5
C14 C19 H19B 109.5
H19A C19 H19B 109.5
C14 C19 H19C 109.5
H19A C19 H19C 109.5
H19B C19 H19C 109.5

loop_
_geom_bond_atom_site_label_1
_geom_bond_atom_site_label_2
_geom_bond_distance
N1 C1 1.315(3)
N1 C2 1.373(3)
N2 C1 1.314(3)
N2 H2A 0.8600
N2 H2B 0.8600
N3 C16 1.143(3)
N4 C17 1.143(3)
O1 C2 1.225(3)
O2 C12 1.229(3)
C1 C7 1.539(4)
C2 C3 1.550(4)
C3 C17 1.480(4)
C3 C8 1.537(4)
C3 C4 1.561(3)
C4 C5 1.511(4)
C4 C11 1.540(4)
C4 H4 0.9800
C5 C6 1.334(4)
C5 C12 1.493(3)
C6 C15 1.508(3)
C6 C7 1.541(3)
C7 C16 1.478(3)
C7 C8 1.555(3)
C8 C9 1.531(4)
C8 H8 0.9800
C9 C10 1.524(4)
C9 H9A 0.9700
C9 H9B 0.9700
C10 C11 1.530(4)
C10 H10A 0.9700
C10 H10B 0.9700
C11 H11A 0.9700
C11 H11B 0.9700
C12 C13 1.487(4)
C13 C14 1.528(4)
C13 H13A 0.9700
C13 H13B 0.9700
C14 C18 1.529(4)
C14 C19 1.534(4)
C14 C15 1.540(3)
C15 H15A 0.9700
C15 H15B 0.9700
C18 H18A 0.9600
C18 H18B 0.9600
C18 H18C 0.9600
C19 H19A 0.9600
C19 H19B 0.9600
C19 H19C 0.9600

loop_
_geom_torsion_atom_site_label_1
_geom_torsion_atom_site_label_2
_geom_torsion_atom_site_label_3
_geom_torsion_atom_site_label_4
_geom_torsion
C2 N1 C1 N2 179.6(2)
C2 N1 C1 C7 -3.0(4)
C1 N1 C2 O1 162.9(2)
C1 N1 C2 C3 -18.7(4)
O1 C2 C3 C17 49.2(3)
N1 C2 C3 C17 -129.2(2)
O1 C2 C3 C8 171.1(2)
N1 C2 C3 C8 -7.3(3)
O1 C2 C3 C4 -70.0(3)
N1 C2 C3 C4 111.6(3)
C17 C3 C4 C5 -177.3(2)
C8 C3 C4 C5 60.9(3)
C2 C3 C4 C5 -60.7(3)
C17 C3 C4 C11 61.1(3)
C8 C3 C4 C11 -60.7(3)
C2 C3 C4 C11 177.8(2)
C11 C4 C5 C6 93.1(3)
C3 C4 C5 C6 -28.1(4)
C11 C4 C5 C12 -82.8(3)
C3 C4 C5 C12 156.0(2)
C12 C5 C6 C15 -4.0(4)
C4 C5 C6 C15 -179.9(2)
C12 C5 C6 C7 -177.8(2)
C4 C5 C6 C7 6.3(4)
N2 C1 C7 C16 -17.6(3)
N1 C1 C7 C16 165.0(2)
N2 C1 C7 C6 103.6(3)
N1 C1 C7 C6 -73.8(3)
N2 C1 C7 C8 -135.2(2)
N1 C1 C7 C8 47.4(3)
C5 C6 C7 C16 -141.5(3)
C15 C6 C7 C16 44.3(3)
C5 C6 C7 C1 98.1(3)
C15 C6 C7 C1 -76.1(3)
C5 C6 C7 C8 -16.7(4)
C15 C6 C7 C8 169.1(2)
C17 C3 C8 C9 -65.3(3)
C2 C3 C8 C9 175.9(2)
C4 C3 C8 C9 55.8(3)
C17 C3 C8 C7 168.2(2)
C2 C3 C8 C7 49.3(3)
C4 C3 C8 C7 -70.7(3)
C16 C7 C8 C9 49.6(3)
C1 C7 C8 C9 168.3(2)
C6 C7 C8 C9 -76.7(3)
C16 C7 C8 C3 174.2(2)
C1 C7 C8 C3 -67.1(2)
C6 C7 C8 C3 47.9(3)
C3 C8 C9 C10 -51.7(3)
C7 C8 C9 C10 68.4(3)
C8 C9 C10 C11 49.1(3)
C9 C10 C11 C4 -53.3(3)
C5 C4 C11 C10 -59.1(3)
C3 C4 C11 C10 60.7(3)
C6 C5 C12 O2 -170.7(3)
C4 C5 C12 O2 5.5(4)
C6 C5 C12 C13 7.1(4)
C4 C5 C12 C13 -176.8(2)
O2 C12 C13 C14 -159.9(3)
C5 C12 C13 C14 22.5(4)
C12 C13 C14 C18 -169.9(2)
C12 C13 C14 C19 69.8(3)
C12 C13 C14 C15 -51.0(3)
C5 C6 C15 C14 -27.7(4)
C7 C6 C15 C14 146.3(2)
C13 C14 C15 C6 53.0(3)
C18 C14 C15 C6 172.1(2)
C19 C14 C15 C6 -68.0(3)
C1 C7 C16 N3 -63(6)
C6 C7 C16 N3 180(100)
C8 C7 C16 N3 52(6)
C8 C3 C17 N4 -95(10)
C2 C3 C17 N4 27(10)
C4 C3 C17 N4 145(10)
